data_4350426
loop_
_publ_author_name
'Maeda, Hiromitsu'
'Ito, Yoshihiro'

_publ_section_title
;
 BF2 complex of fluorinated dipyrrolyldiketone: a new class of efficient
 receptor for acetate anions.
;
_journal_issue 20
_journal_name_full 'Inorganic chemistry'
_journal_page_first 8205
_journal_page_last 8210
_journal_paper_doi 10.1021/ic0608703
_journal_volume 45
_journal_year 2006
_chemical_formula_sum 'C27 H41 B Cl F6 N3 O2'
_chemical_formula_weight 599.89
_space_group_IT_number 14
_space_group_name_Hall '-P 2ybc'
_space_group_name_H-M_alt 'P 1 21/c 1'
_symmetry_cell_setting monoclinic
_symmetry_Int_Tables_number 14
_symmetry_space_group_name_Hall '-P 2ybc'
_symmetry_space_group_name_H-M 'P 1 21/c 1'
_atom_sites_solution_hydrogens geom
_atom_sites_solution_primary direct
_atom_sites_solution_secondary difmap
_audit_creation_method SHELXL-97
_cell_angle_alpha 90.00
_cell_angle_beta 98.926(4)
_cell_angle_gamma 90.00
_cell_formula_units_Z 4
_cell_length_a 8.2698(18)
_cell_length_b 20.811(5)
_cell_length_c 18.059(4)
_cell_measurement_reflns_used 6249
_cell_measurement_temperature 90(2)
_cell_measurement_theta_max 28.12
_cell_measurement_theta_min 2.68
_cell_volume 3070.4(12)
_computing_cell_refinement 'Bruker SMART'
_computing_data_collection 'Bruker SMART'
_computing_data_reduction 'Bruker SAINT'
_computing_molecular_graphics 'Bruker SHELXTL'
_computing_publication_material 'Bruker SHELXTL'
_computing_structure_refinement 'SHELXL-97 (Sheldrick, 1997)'
_computing_structure_solution 'SHELXS-97 (Sheldrick, 1990)'
_diffrn_ambient_temperature 90(2)
_diffrn_detector_area_resol_mean 8.366
_diffrn_measured_fraction_theta_full 0.903
_diffrn_measured_fraction_theta_max 0.903
_diffrn_measurement_device_type 'CCD area detector'
_diffrn_measurement_method 'phi and omega scans'
_diffrn_radiation_monochromator graphite
_diffrn_radiation_source 'fine-focus sealed tube'
_diffrn_radiation_type MoK\a
_diffrn_radiation_wavelength 0.71073
_diffrn_reflns_av_R_equivalents 0.0228
_diffrn_reflns_av_sigmaI/netI 0.0285
_diffrn_reflns_limit_h_max 10
_diffrn_reflns_limit_h_min -10
_diffrn_reflns_limit_k_max 15
_diffrn_reflns_limit_k_min -27
_diffrn_reflns_limit_l_max 23
_diffrn_reflns_limit_l_min -23
_diffrn_reflns_number 18083
_diffrn_reflns_theta_full 28.15
_diffrn_reflns_theta_max 28.15
_diffrn_reflns_theta_min 1.50
_exptl_absorpt_coefficient_mu 0.189
_exptl_absorpt_correction_T_max 0.9869
_exptl_absorpt_correction_T_min 0.9196
_exptl_absorpt_correction_type empirical
_exptl_crystal_colour yellow
_exptl_crystal_density_diffrn 1.298
_exptl_crystal_density_method 'not measured'
_exptl_crystal_description prism
_exptl_crystal_F_000 1264
_exptl_crystal_size_max 0.45
_exptl_crystal_size_mid 0.30
_exptl_crystal_size_min 0.07
_refine_diff_density_max 0.515
_refine_diff_density_min -0.323
_refine_diff_density_rms 0.075
_refine_ls_extinction_method none
_refine_ls_goodness_of_fit_ref 1.318
_refine_ls_hydrogen_treatment constr
_refine_ls_matrix_type full
_refine_ls_number_parameters 365
_refine_ls_number_reflns 6774
_refine_ls_number_restraints 0
_refine_ls_restrained_S_all 1.318
_refine_ls_R_factor_all 0.0803
_refine_ls_R_factor_gt 0.0749
_refine_ls_shift/su_max 0.000
_refine_ls_shift/su_mean 0.000
_refine_ls_structure_factor_coef Fsqd
_refine_ls_weighting_details 'calc w=1/[\s^2^(Fo^2^)+(0.0368P)^2^+5.8630P] where P=(Fo^2^+2Fc^2^)/3'
_refine_ls_weighting_scheme calc
_refine_ls_wR_factor_gt 0.1629
_refine_ls_wR_factor_ref 0.1650
_reflns_number_gt 6117
_reflns_number_total 6774
_reflns_threshold_expression >2sigma(I)
_cod_data_source_file ic0608703si20060519_054226.cif
_cod_data_source_block 0625mae
_cod_depositor_comments
;
The following automatic conversions were performed:

data item '_symmetry_cell_setting' value 'Monoclinic' was changed to
'monoclinic' in accordance with the
/home/saulius/struct/COD-crude-data/automatic-downloads/DataCite-retrospective/ACS/depositions/lib/dictionaries/cif_core.dic
dictionary named 'cif_core.dic' version 2.4.2 last updated on
2011-04-26.

Automatic conversion script
Id: cif_fix_values 6909 2019-04-08 15:41:33Z antanas 
;
_cod_original_sg_symbol_H-M P2(1)/c
_cod_database_code 4350426

loop_
_symmetry_equiv_pos_as_xyz
'x, y, z'
'-x, y+1/2, -z+1/2'
'-x, -y, -z'
'x, -y-1/2, z-1/2'

loop_
_atom_site_label
_atom_site_type_symbol
_atom_site_fract_x
_atom_site_fract_y
_atom_site_fract_z
_atom_site_U_iso_or_equiv
_atom_site_adp_type
_atom_site_occupancy
_atom_site_symmetry_multiplicity
_atom_site_calc_flag
_atom_site_refinement_flags
B1 B 1.0136(4) 0.21875(16) 0.92019(18) 0.0207(7) Uani 1 1 d .
C1 C 0.8668(4) 0.17468(16) 0.61251(17) 0.0257(7) Uani 1 1 d .
H2 H 0.8843 0.1987 0.5697 0.031 Uiso 1 1 calc R
C2 C 0.7960(4) 0.11471(16) 0.61228(17) 0.0263(7) Uani 1 1 d .
C3 C 0.7942(4) 0.09656(15) 0.68619(16) 0.0225(6) Uani 1 1 d .
C4 C 0.8640(3) 0.14635(14) 0.73212(16) 0.0188(6) Uani 1 1 d .
C5 C 0.8958(3) 0.15198(14) 0.81237(15) 0.0168(5) Uani 1 1 d .
C6 C 0.8521(3) 0.10460(14) 0.85958(16) 0.0193(6) Uani 1 1 d .
H3 H 0.7935 0.0677 0.8396 0.023 Uiso 1 1 calc R
C7 C 0.8958(3) 0.11213(14) 0.93678(16) 0.0174(6) Uani 1 1 d .
C8 C 0.8552(3) 0.06574(14) 0.98935(15) 0.0194(6) Uani 1 1 d .
C9 C 0.7652(4) 0.00928(15) 0.97937(16) 0.0242(6) Uani 1 1 d .
C10 C 0.7595(4) -0.01734(15) 1.04966(17) 0.0269(7) Uani 1 1 d .
C11 C 0.8467(4) 0.02252(14) 1.10224(16) 0.0227(6) Uani 1 1 d .
H5 H 0.8640 0.0162 1.1550 0.027 Uiso 1 1 calc R
C12 C 0.4671(3) 0.35117(14) 0.70338(15) 0.0166(5) Uani 1 1 d .
H6 H 0.3512 0.3377 0.6917 0.020 Uiso 1 1 calc R
H7 H 0.4708 0.3982 0.6954 0.020 Uiso 1 1 calc R
C13 C 0.5621(3) 0.31851(14) 0.64853(15) 0.0186(6) Uani 1 1 d .
H8 H 0.5457 0.2714 0.6502 0.022 Uiso 1 1 calc R
H9 H 0.6804 0.3274 0.6629 0.022 Uiso 1 1 calc R
C14 C 0.5039(4) 0.34327(15) 0.56912(16) 0.0228(6) Uani 1 1 d .
H10 H 0.3834 0.3391 0.5574 0.027 Uiso 1 1 calc R
H11 H 0.5319 0.3894 0.5664 0.027 Uiso 1 1 calc R
C15 C 0.5824(4) 0.30608(16) 0.51158(18) 0.0284(7) Uani 1 1 d .
H12 H 0.7016 0.3105 0.5228 0.043 Uiso 1 1 calc R
H13 H 0.5435 0.3232 0.4614 0.043 Uiso 1 1 calc R
H14 H 0.5526 0.2606 0.5134 0.043 Uiso 1 1 calc R
C16 C 0.5455(3) 0.26513(13) 0.79896(16) 0.0183(6) Uani 1 1 d .
H15 H 0.6286 0.2486 0.7698 0.022 Uiso 1 1 calc R
H16 H 0.5875 0.2578 0.8527 0.022 Uiso 1 1 calc R
C17 C 0.3901(3) 0.22618(14) 0.77814(16) 0.0195(6) Uani 1 1 d .
H17 H 0.3333 0.2394 0.7281 0.023 Uiso 1 1 calc R
H18 H 0.3154 0.2337 0.8152 0.023 Uiso 1 1 calc R
C18 C 0.4354(4) 0.15499(14) 0.77713(19) 0.0244(6) Uani 1 1 d .
H19 H 0.5105 0.1483 0.7401 0.029 Uiso 1 1 calc R
H20 H 0.4947 0.1429 0.8271 0.029 Uiso 1 1 calc R
C19 C 0.2884(4) 0.11117(15) 0.75765(19) 0.0267(7) Uani 1 1 d .
H21 H 0.2152 0.1163 0.7950 0.040 Uiso 1 1 calc R
H22 H 0.3253 0.0664 0.7573 0.040 Uiso 1 1 calc R
H23 H 0.2297 0.1225 0.7080 0.040 Uiso 1 1 calc R
C20 C 0.4023(3) 0.36564(13) 0.82980(15) 0.0175(6) Uani 1 1 d .
H24 H 0.3973 0.4126 0.8210 0.021 Uiso 1 1 calc R
H25 H 0.2936 0.3477 0.8094 0.021 Uiso 1 1 calc R
C21 C 0.4333(4) 0.35400(16) 0.91371(16) 0.0242(6) Uani 1 1 d .
H26 H 0.5405 0.3725 0.9355 0.029 Uiso 1 1 calc R
H27 H 0.4367 0.3072 0.9238 0.029 Uiso 1 1 calc R
C22 C 0.2976(4) 0.38501(16) 0.94999(18) 0.0289(7) Uani 1 1 d .
H28 H 0.1901 0.3700 0.9239 0.035 Uiso 1 1 calc R
H29 H 0.3021 0.4322 0.9438 0.035 Uiso 1 1 calc R
C23 C 0.3117(5) 0.3691(2) 1.03345(19) 0.0406(9) Uani 1 1 d .
H30 H 0.3121 0.3224 1.0401 0.061 Uiso 1 1 calc R
H31 H 0.2184 0.3877 1.0534 0.061 Uiso 1 1 calc R
H32 H 0.4137 0.3872 1.0603 0.061 Uiso 1 1 calc R
C24 C 0.6993(3) 0.36498(14) 0.81040(17) 0.0204(6) Uani 1 1 d .
H33 H 0.7302 0.3581 0.8650 0.024 Uiso 1 1 calc R
H34 H 0.7779 0.3407 0.7850 0.024 Uiso 1 1 calc R
C25 C 0.7165(4) 0.43609(16) 0.7940(2) 0.0314(7) Uani 1 1 d .
H35 H 0.6333 0.4608 0.8161 0.038 Uiso 1 1 calc R
H36 H 0.6973 0.4432 0.7391 0.038 Uiso 1 1 calc R
C26 C 0.8898(4) 0.46000(17) 0.8273(2) 0.0317(7) Uani 1 1 d .
H37 H 0.9721 0.4297 0.8131 0.038 Uiso 1 1 calc R
H38 H 0.9088 0.5025 0.8055 0.038 Uiso 1 1 calc R
C27 C 0.9126(5) 0.46567(19) 0.9111(2) 0.0386(9) Uani 1 1 d .
H39 H 0.8246 0.4920 0.9257 0.058 Uiso 1 1 calc R
H40 H 1.0185 0.4859 0.9290 0.058 Uiso 1 1 calc R
H41 H 0.9097 0.4228 0.9332 0.058 Uiso 1 1 calc R
Cl1 Cl 0.02948(8) 0.33316(3) 0.69281(4) 0.01913(16) Uani 1 1 d .
F1 F 0.7381(3) 0.07879(10) 0.55179(10) 0.0367(5) Uani 1 1 d .
F2 F 0.7340(2) 0.04123(9) 0.70841(10) 0.0311(4) Uani 1 1 d .
F3 F 0.6949(3) -0.01557(9) 0.91350(10) 0.0338(5) Uani 1 1 d .
F4 F 0.6838(3) -0.07211(10) 1.06334(11) 0.0411(5) Uani 1 1 d .
F5 F 1.1764(2) 0.23210(10) 0.93567(10) 0.0308(4) Uani 1 1 d .
F6 F 0.9182(2) 0.26898(9) 0.93720(10) 0.0316(4) Uani 1 1 d .
N1 N 0.9066(3) 0.19300(13) 0.68483(13) 0.0208(5) Uani 1 1 d .
H1 H 0.9534 0.2298 0.6996 0.025 Uiso 1 1 calc R
N2 N 0.9032(3) 0.07200(12) 1.06545(13) 0.0199(5) Uani 1 1 d .
H4 H 0.9624 0.1039 1.0871 0.024 Uiso 1 1 calc R
N3 N 0.5283(3) 0.33721(11) 0.78588(13) 0.0156(5) Uani 1 1 d .
O1 O 0.9708(3) 0.20457(10) 0.83789(11) 0.0218(4) Uani 1 1 d .
O2 O 0.9783(3) 0.16189(10) 0.96606(11) 0.0226(4) Uani 1 1 d .

loop_
_atom_site_aniso_label
_atom_site_aniso_U_11
_atom_site_aniso_U_22
_atom_site_aniso_U_33
_atom_site_aniso_U_23
_atom_site_aniso_U_13
_atom_site_aniso_U_12
B1 0.0220(16) 0.0203(16) 0.0201(16) 0.0013(13) 0.0044(12) -0.0027(13)
C1 0.0281(16) 0.0312(17) 0.0183(14) 0.0074(12) 0.0053(12) 0.0100(13)
C2 0.0286(16) 0.0315(17) 0.0175(14) -0.0007(12) 0.0000(12) 0.0077(13)
C3 0.0223(14) 0.0232(15) 0.0209(14) 0.0008(12) -0.0004(11) 0.0036(12)
C4 0.0150(13) 0.0212(14) 0.0203(14) 0.0026(11) 0.0035(10) 0.0041(11)
C5 0.0132(12) 0.0198(14) 0.0175(13) -0.0002(11) 0.0027(10) 0.0049(11)
C6 0.0185(13) 0.0197(14) 0.0191(13) 0.0002(11) 0.0012(11) -0.0001(11)
C7 0.0138(12) 0.0170(13) 0.0217(14) -0.0007(11) 0.0035(10) -0.0001(11)
C8 0.0211(14) 0.0205(14) 0.0162(13) -0.0024(11) 0.0016(11) 0.0004(11)
C9 0.0307(16) 0.0230(15) 0.0184(14) -0.0017(12) 0.0022(12) -0.0047(13)
C10 0.0416(19) 0.0194(15) 0.0202(15) 0.0024(12) 0.0060(13) -0.0044(14)
C11 0.0327(16) 0.0199(14) 0.0158(13) 0.0017(11) 0.0048(12) 0.0014(13)
C12 0.0138(12) 0.0182(13) 0.0173(13) 0.0047(10) 0.0007(10) 0.0004(10)
C13 0.0163(13) 0.0196(14) 0.0196(14) 0.0007(11) 0.0020(10) -0.0010(11)
C14 0.0232(14) 0.0268(16) 0.0177(14) 0.0011(12) 0.0012(11) -0.0003(12)
C15 0.0352(18) 0.0269(16) 0.0235(15) -0.0041(13) 0.0059(13) -0.0042(14)
C16 0.0185(13) 0.0155(13) 0.0210(14) 0.0030(11) 0.0038(11) 0.0032(11)
C17 0.0184(13) 0.0167(13) 0.0239(14) 0.0014(11) 0.0048(11) 0.0005(11)
C18 0.0199(14) 0.0184(15) 0.0345(17) -0.0024(12) 0.0031(12) 0.0026(12)
C19 0.0261(16) 0.0191(15) 0.0346(17) -0.0023(13) 0.0032(13) 0.0015(13)
C20 0.0159(13) 0.0148(13) 0.0221(14) -0.0008(11) 0.0039(11) 0.0029(11)
C21 0.0207(14) 0.0312(17) 0.0203(14) -0.0019(12) 0.0020(11) 0.0040(13)
C22 0.0337(18) 0.0271(17) 0.0276(16) -0.0012(13) 0.0102(13) 0.0053(14)
C23 0.045(2) 0.053(2) 0.0271(18) -0.0074(16) 0.0143(16) 0.0034(18)
C24 0.0117(13) 0.0232(15) 0.0251(15) 0.0012(12) -0.0009(11) -0.0004(11)
C25 0.0264(16) 0.0252(17) 0.0395(19) 0.0075(14) -0.0045(14) -0.0062(13)
C26 0.0272(17) 0.0267(17) 0.0397(19) 0.0023(14) 0.0002(14) -0.0035(14)
C27 0.0318(18) 0.038(2) 0.046(2) -0.0119(17) 0.0058(16) -0.0035(16)
Cl1 0.0137(3) 0.0222(3) 0.0209(3) 0.0059(3) 0.0009(2) 0.0006(3)
F1 0.0501(13) 0.0398(12) 0.0177(9) -0.0066(8) -0.0028(8) 0.0057(10)
F2 0.0418(11) 0.0256(10) 0.0246(9) -0.0001(8) 0.0008(8) -0.0079(8)
F3 0.0527(13) 0.0301(10) 0.0168(9) -0.0027(7) -0.0004(8) -0.0187(9)
F4 0.0721(15) 0.0283(11) 0.0231(10) 0.0035(8) 0.0076(10) -0.0233(10)
F5 0.0221(9) 0.0397(11) 0.0298(10) 0.0072(8) 0.0009(7) -0.0109(8)
F6 0.0450(11) 0.0275(10) 0.0236(9) 0.0017(8) 0.0096(8) 0.0115(9)
N1 0.0210(12) 0.0241(13) 0.0175(11) 0.0040(10) 0.0032(9) 0.0049(10)
N2 0.0238(12) 0.0187(12) 0.0169(11) -0.0006(9) 0.0028(9) -0.0031(10)
N3 0.0141(11) 0.0141(11) 0.0178(11) 0.0023(9) -0.0003(8) -0.0002(9)
O1 0.0271(11) 0.0211(11) 0.0178(10) 0.0012(8) 0.0054(8) -0.0055(9)
O2 0.0269(11) 0.0232(11) 0.0173(10) -0.0006(8) 0.0026(8) -0.0063(9)

loop_
_atom_type_symbol
_atom_type_description
_atom_type_scat_dispersion_real
_atom_type_scat_dispersion_imag
_atom_type_scat_source
C C 0.0033 0.0016 'International Tables Vol C Tables 4.2.6.8 and 6.1.1.4'
H H 0.0000 0.0000 'International Tables Vol C Tables 4.2.6.8 and 6.1.1.4'
B B 0.0013 0.0007 'International Tables Vol C Tables 4.2.6.8 and 6.1.1.4'
N N 0.0061 0.0033 'International Tables Vol C Tables 4.2.6.8 and 6.1.1.4'
O O 0.0106 0.0060 'International Tables Vol C Tables 4.2.6.8 and 6.1.1.4'
F F 0.0171 0.0103 'International Tables Vol C Tables 4.2.6.8 and 6.1.1.4'
Cl Cl 0.1484 0.1585 'International Tables Vol C Tables 4.2.6.8 and 6.1.1.4'

loop_
_geom_angle_atom_site_label_1
_geom_angle_atom_site_label_2
_geom_angle_atom_site_label_3
_geom_angle
F5 B1 F6 112.5(3)
F5 B1 O2 108.6(2)
F6 B1 O2 108.0(2)
F5 B1 O1 108.5(2)
F6 B1 O1 108.4(2)
O2 B1 O1 110.8(2)
N1 C1 C2 107.3(3)
N1 C1 H2 126.3
C2 C1 H2 126.3
F1 C2 C1 127.0(3)
F1 C2 C3 124.9(3)
C1 C2 C3 108.1(3)
F2 C3 C2 125.5(3)
F2 C3 C4 126.8(3)
C2 C3 C4 107.7(3)
N1 C4 C3 106.1(3)
N1 C4 C5 123.0(3)
C3 C4 C5 130.9(3)
O1 C5 C6 122.2(3)
O1 C5 C4 115.3(2)
C6 C5 C4 122.5(3)
C5 C6 C7 118.9(3)
C5 C6 H3 120.6
C7 C6 H3 120.6
O2 C7 C6 122.2(3)
O2 C7 C8 115.4(2)
C6 C7 C8 122.5(3)
N2 C8 C9 106.0(3)
N2 C8 C7 122.6(3)
C9 C8 C7 131.4(3)
F3 C9 C8 126.2(3)
F3 C9 C10 125.6(3)
C8 C9 C10 108.2(3)
F4 C10 C11 126.4(3)
F4 C10 C9 126.1(3)
C11 C10 C9 107.5(3)
N2 C11 C10 107.7(3)
N2 C11 H5 126.1
C10 C11 H5 126.1
C13 C12 N3 115.2(2)
C13 C12 H6 108.5
N3 C12 H6 108.5
C13 C12 H7 108.5
N3 C12 H7 108.5
H6 C12 H7 107.5
C12 C13 C14 110.0(2)
C12 C13 H8 109.7
C14 C13 H8 109.7
C12 C13 H9 109.7
C14 C13 H9 109.7
H8 C13 H9 108.2
C15 C14 C13 111.3(3)
C15 C14 H10 109.4
C13 C14 H10 109.4
C15 C14 H11 109.4
C13 C14 H11 109.4
H10 C14 H11 108.0
C14 C15 H12 109.5
C14 C15 H13 109.5
H12 C15 H13 109.5
C14 C15 H14 109.5
H12 C15 H14 109.5
H13 C15 H14 109.5
C17 C16 N3 115.7(2)
C17 C16 H15 108.4
N3 C16 H15 108.4
C17 C16 H16 108.4
N3 C16 H16 108.4
H15 C16 H16 107.4
C16 C17 C18 108.7(2)
C16 C17 H17 109.9
C18 C17 H17 109.9
C16 C17 H18 109.9
C18 C17 H18 109.9
H17 C17 H18 108.3
C19 C18 C17 113.4(2)
C19 C18 H19 108.9
C17 C18 H19 108.9
C19 C18 H20 108.9
C17 C18 H20 108.9
H19 C18 H20 107.7
C18 C19 H21 109.5
C18 C19 H22 109.5
H21 C19 H22 109.5
C18 C19 H23 109.5
H21 C19 H23 109.5
H22 C19 H23 109.5
C21 C20 N3 115.8(2)
C21 C20 H24 108.3
N3 C20 H24 108.3
C21 C20 H25 108.3
N3 C20 H25 108.3
H24 C20 H25 107.4
C20 C21 C22 109.8(2)
C20 C21 H26 109.7
C22 C21 H26 109.7
C20 C21 H27 109.7
C22 C21 H27 109.7
H26 C21 H27 108.2
C21 C22 C23 112.5(3)
C21 C22 H28 109.1
C23 C22 H28 109.1
C21 C22 H29 109.1
C23 C22 H29 109.1
H28 C22 H29 107.8
C22 C23 H30 109.5
C22 C23 H31 109.5
H30 C23 H31 109.5
C22 C23 H32 109.5
H30 C23 H32 109.5
H31 C23 H32 109.5
C25 C24 N3 114.9(2)
C25 C24 H33 108.5
N3 C24 H33 108.5
C25 C24 H34 108.5
N3 C24 H34 108.5
H33 C24 H34 107.5
C24 C25 C26 110.2(3)
C24 C25 H35 109.6
C26 C25 H35 109.6
C24 C25 H36 109.6
C26 C25 H36 109.6
H35 C25 H36 108.1
C27 C26 C25 112.4(3)
C27 C26 H37 109.1
C25 C26 H37 109.1
C27 C26 H38 109.1
C25 C26 H38 109.1
H37 C26 H38 107.9
C26 C27 H39 109.5
C26 C27 H40 109.5
H39 C27 H40 109.5
C26 C27 H41 109.5
H39 C27 H41 109.5
H40 C27 H41 109.5
C1 N1 C4 110.7(3)
C1 N1 H1 124.6
C4 N1 H1 124.6
C11 N2 C8 110.6(2)
C11 N2 H4 124.7
C8 N2 H4 124.7
C16 N3 C20 110.9(2)
C16 N3 C12 110.4(2)
C20 N3 C12 106.5(2)
C16 N3 C24 105.5(2)
C20 N3 C24 112.3(2)
C12 N3 C24 111.3(2)
C5 O1 B1 122.6(2)
C7 O2 B1 122.5(2)

loop_
_geom_bond_atom_site_label_1
_geom_bond_atom_site_label_2
_geom_bond_distance
B1 F5 1.360(4)
B1 F6 1.373(4)
B1 O2 1.499(4)
B1 O1 1.503(4)
C1 N1 1.351(4)
C1 C2 1.378(5)
C1 H2 0.9500
C2 F1 1.349(4)
C2 C3 1.390(4)
C3 F2 1.340(4)
C3 C4 1.395(4)
C4 N1 1.375(4)
C4 C5 1.437(4)
C5 O1 1.307(3)
C5 C6 1.387(4)
C6 C7 1.394(4)
C6 H3 0.9500
C7 O2 1.306(3)
C7 C8 1.430(4)
C8 N2 1.376(4)
C8 C9 1.388(4)
C9 F3 1.344(3)
C9 C10 1.392(4)
C10 F4 1.342(4)
C10 C11 1.377(4)
C11 N2 1.348(4)
C11 H5 0.9500
C12 C13 1.517(4)
C12 N3 1.525(3)
C12 H6 0.9900
C12 H7 0.9900
C13 C14 1.530(4)
C13 H8 0.9900
C13 H9 0.9900
C14 C15 1.519(4)
C14 H10 0.9900
C14 H11 0.9900
C15 H12 0.9800
C15 H13 0.9800
C15 H14 0.9800
C16 C17 1.517(4)
C16 N3 1.522(3)
C16 H15 0.9900
C16 H16 0.9900
C17 C18 1.529(4)
C17 H17 0.9900
C17 H18 0.9900
C18 C19 1.517(4)
C18 H19 0.9900
C18 H20 0.9900
C19 H21 0.9800
C19 H22 0.9800
C19 H23 0.9800
C20 C21 1.517(4)
C20 N3 1.524(3)
C20 H24 0.9900
C20 H25 0.9900
C21 C22 1.528(4)
C21 H26 0.9900
C21 H27 0.9900
C22 C23 1.530(5)
C22 H28 0.9900
C22 H29 0.9900
C23 H30 0.9800
C23 H31 0.9800
C23 H32 0.9800
C24 C25 1.520(4)
C24 N3 1.528(3)
C24 H33 0.9900
C24 H34 0.9900
C25 C26 1.548(4)
C25 H35 0.9900
C25 H36 0.9900
C26 C27 1.500(5)
C26 H37 0.9900
C26 H38 0.9900
C27 H39 0.9800
C27 H40 0.9800
C27 H41 0.9800
N1 H1 0.8800
N2 H4 0.8800
